data_1516855
loop_
_publ_author_name
'Yan Z. Voloshin'
'Andrey Y. Lebedev'
'Valentin V. Novikov'
'Alexander V. Dolganov'
'Anna V. Vologzhanina'
'Ekaterina G. Lebed'
'Alexander A. Pavlov'
'Zoya A. Starikova'
'Michail I. Buzin'
'Yurii N. Bubnov'

_publ_section_title
;
 Template synthesis, X-ray structure, spectral and redox properties of the
 paramagnetic alkylboron-capped cobalt(II) clathrochelates and their
 diamagnetic iron(II)-containing analogs
;
_journal_name_full
;
Inorganica Chimica Acta
;
_journal_page_first 67
_journal_page_last 78
_journal_volume 399
_journal_year 2013
_chemical_formula_moiety 'C14 H24 B2 Fe N6 O6'
_chemical_formula_sum 'C14 H24 B2 Fe N6 O6'
_chemical_formula_weight 449.86
_space_group_IT_number 60
_symmetry_cell_setting orthorhombic
_symmetry_space_group_name_Hall '-P 2n 2ab'
_symmetry_space_group_name_H-M 'P b c n'
_atom_sites_solution_hydrogens geom
_atom_sites_solution_primary direct
_atom_sites_solution_secondary difmap
_cell_angle_alpha 90.00
_cell_angle_beta 90.00
_cell_angle_gamma 90.00
_cell_formula_units_Z 8
_cell_length_a 19.9212(14)
_cell_length_b 8.2523(6)
_cell_length_c 23.3202(16)
_cell_measurement_reflns_used 849
_cell_measurement_temperature 100(2)
_cell_measurement_theta_max 27.42
_cell_measurement_theta_min 2.09
_cell_volume 3833.7(5)
_computing_cell_refinement 'APEX2 (Bruker, 2005)'
_computing_data_collection 'APEX2 (Bruker, 2005)'
_computing_data_reduction 'APEX2 (Bruker, 2005)'
_computing_molecular_graphics 'SHELXTL ver. 5.1 (Sheldrick, 2008)'
_computing_publication_material 'SHELXTL ver. 5.1 (Sheldrick, 2008)'
_computing_structure_refinement 'SHELXTL ver. 5.1 (Sheldrick, 2008)'
_computing_structure_solution 'SHELXTL ver. 5.1 (Sheldrick, 2008)'
_diffrn_ambient_temperature 100(2)
_diffrn_measured_fraction_theta_full 0.999
_diffrn_measured_fraction_theta_max 0.999
_diffrn_measurement_device_type 'Bruker Apex II CCD area detector'
_diffrn_measurement_method '\w scans'
_diffrn_radiation_monochromator graphite
_diffrn_radiation_source 'fine-focus sealed tube'
_diffrn_radiation_type MoK\a
_diffrn_radiation_wavelength 0.71073
_diffrn_reflns_av_R_equivalents 0.0539
_diffrn_reflns_av_sigmaI/netI 0.0296
_diffrn_reflns_limit_h_max 27
_diffrn_reflns_limit_h_min -28
_diffrn_reflns_limit_k_max 11
_diffrn_reflns_limit_k_min -11
_diffrn_reflns_limit_l_max 32
_diffrn_reflns_limit_l_min -32
_diffrn_reflns_number 44290
_diffrn_reflns_theta_full 30.00
_diffrn_reflns_theta_max 30.00
_diffrn_reflns_theta_min 2.02
_exptl_absorpt_coefficient_mu 0.833
_exptl_absorpt_correction_T_max 0.970
_exptl_absorpt_correction_T_min 0.841
_exptl_absorpt_correction_type multi-scan
_exptl_absorpt_process_details 'SADABS (Sheldrick, 1998)'
_exptl_crystal_colour purple
_exptl_crystal_density_diffrn 1.559
_exptl_crystal_density_method 'not measured'
_exptl_crystal_description plate
_exptl_crystal_F_000 1872
_exptl_crystal_size_max 0.210
_exptl_crystal_size_mid 0.180
_exptl_crystal_size_min 0.040
_refine_diff_density_max 1.080
_refine_diff_density_min -0.432
_refine_diff_density_rms 0.078
_refine_ls_extinction_method none
_refine_ls_goodness_of_fit_ref 1.000
_refine_ls_hydrogen_treatment constr
_refine_ls_matrix_type full
_refine_ls_number_parameters 262
_refine_ls_number_reflns 5587
_refine_ls_number_restraints 0
_refine_ls_restrained_S_all 1.000
_refine_ls_R_factor_all 0.0604
_refine_ls_R_factor_gt 0.0428
_refine_ls_shift/su_max 0.001
_refine_ls_shift/su_mean 0.000
_refine_ls_structure_factor_coef Fsqd
_refine_ls_weighting_details 'calc w=1/[\s^2^(Fo^2^)+(0.0300P)^2^+7.5000P] where P=(Fo^2^+2Fc^2^)/3'
_refine_ls_weighting_scheme calc
_refine_ls_wR_factor_gt 0.0882
_refine_ls_wR_factor_ref 0.0973
_reflns_number_gt 4401
_reflns_number_total 5587
_reflns_threshold_expression I>2\s(I)
_cod_data_source_file ICA-2013-399-67-78-4.CIF
_cod_data_source_block a
_cod_database_code 1516855

loop_
_symmetry_equiv_pos_as_xyz
'x, y, z'
'-x+1/2, -y+1/2, z+1/2'
'-x, y, -z+1/2'
'x+1/2, -y+1/2, -z'
'-x, -y, -z'
'x-1/2, y-1/2, -z-1/2'
'x, -y, z-1/2'
'-x-1/2, y-1/2, z'

loop_
_atom_site_label
_atom_site_type_symbol
_atom_site_fract_x
_atom_site_fract_y
_atom_site_fract_z
_atom_site_U_iso_or_equiv
_atom_site_adp_type
_atom_site_occupancy
_atom_site_symmetry_multiplicity
_atom_site_calc_flag
_atom_site_refinement_flags
Fe1 Fe 0.122830(13) 0.14559(3) 0.207766(12) 0.01253(7) Uani 1 1 d .
B1 B 0.07365(11) 0.3940(3) 0.11974(10) 0.0161(4) Uani 1 1 d .
B2 B 0.17220(12) -0.1028(3) 0.29585(10) 0.0168(4) Uani 1 1 d .
O1 O 0.14055(8) 0.3303(2) 0.10239(7) 0.0247(3) Uani 1 1 d .
O2 O 0.23051(8) -0.0424(2) 0.26131(7) 0.0245(3) Uani 1 1 d .
O3 O 0.02417(8) 0.25908(19) 0.12480(7) 0.0268(4) Uani 1 1 d .
O4 O 0.12230(9) -0.18054(18) 0.25619(7) 0.0256(3) Uani 1 1 d .
O5 O 0.08044(9) 0.47379(18) 0.17762(7) 0.0247(3) Uani 1 1 d .
O6 O 0.14021(8) 0.03720(19) 0.32561(6) 0.0241(3) Uani 1 1 d .
N1 N 0.16806(9) 0.2270(2) 0.14156(8) 0.0191(4) Uani 1 1 d .
N2 N 0.21214(9) 0.0635(2) 0.21908(8) 0.0201(4) Uani 1 1 d .
N3 N 0.04504(9) 0.1367(2) 0.16001(8) 0.0212(4) Uani 1 1 d .
N4 N 0.09487(9) -0.0743(2) 0.21772(8) 0.0197(4) Uani 1 1 d .
N5 N 0.09841(10) 0.3676(2) 0.21999(8) 0.0201(4) Uani 1 1 d .
N6 N 0.12109(9) 0.1588(2) 0.28958(7) 0.0193(3) Uani 1 1 d .
C1 C 0.23244(10) 0.2000(3) 0.13680(9) 0.0187(4) Uani 1 1 d .
H1A H 0.2595 0.2439 0.1071 0.022 Uiso 1 1 calc R
C2 C 0.25745(10) 0.0980(3) 0.18088(9) 0.0191(4) Uani 1 1 d .
H2A H 0.3023 0.0593 0.1823 0.023 Uiso 1 1 calc R
C3 C 0.01400(10) -0.0011(3) 0.15467(9) 0.0193(4) Uani 1 1 d .
H3A H -0.0229 -0.0182 0.1295 0.023 Uiso 1 1 calc R
C4 C 0.04131(10) -0.1228(2) 0.19053(9) 0.0172(4) Uani 1 1 d .
H4A H 0.0227 -0.2282 0.1944 0.021 Uiso 1 1 calc R
C5 C 0.09168(10) 0.4187(2) 0.27221(9) 0.0181(4) Uani 1 1 d .
H5A H 0.0772 0.5249 0.2820 0.022 Uiso 1 1 calc R
C6 C 0.10831(10) 0.2981(3) 0.31318(9) 0.0177(4) Uani 1 1 d .
H6A H 0.1099 0.3170 0.3533 0.021 Uiso 1 1 calc R
C7 C 0.04745(10) 0.5213(3) 0.07426(9) 0.0192(4) Uani 1 1 d .
H7A H 0.0406 0.4645 0.0373 0.023 Uiso 1 1 calc R
H7B H 0.0031 0.5617 0.0871 0.023 Uiso 1 1 calc R
C8 C 0.09320(10) 0.6674(2) 0.06367(9) 0.0176(4) Uani 1 1 d .
H8A H 0.1050 0.7171 0.1010 0.021 Uiso 1 1 calc R
H8B H 0.1353 0.6297 0.0455 0.021 Uiso 1 1 calc R
C9 C 0.06087(12) 0.7952(3) 0.02553(10) 0.0247(5) Uani 1 1 d .
H9A H 0.0536 0.7485 -0.0131 0.030 Uiso 1 1 calc R
H9B H 0.0164 0.8239 0.0415 0.030 Uiso 1 1 calc R
C10 C 0.10261(13) 0.9489(3) 0.01971(12) 0.0332(6) Uani 1 1 d .
H10A H 0.0792 1.0259 -0.0053 0.050 Uiso 1 1 calc R
H10B H 0.1464 0.9221 0.0030 0.050 Uiso 1 1 calc R
H10C H 0.1091 0.9976 0.0576 0.050 Uiso 1 1 calc R
C11 C 0.19612(11) -0.2300(3) 0.34229(9) 0.0197(4) Uani 1 1 d .
H11A H 0.2098 -0.3309 0.3225 0.024 Uiso 1 1 calc R
H11B H 0.2361 -0.1863 0.3622 0.024 Uiso 1 1 calc R
C12 C 0.14248(11) -0.2711(3) 0.38692(9) 0.0229(4) Uani 1 1 d .
H12A H 0.1295 -0.1701 0.4070 0.027 Uiso 1 1 calc R
H12B H 0.1022 -0.3122 0.3667 0.027 Uiso 1 1 calc R
C13 C 0.16369(12) -0.3960(3) 0.43168(10) 0.0270(5) Uani 1 1 d .
H13A H 0.1243 -0.4243 0.4555 0.032 Uiso 1 1 calc R
H13B H 0.1786 -0.4957 0.4118 0.032 Uiso 1 1 calc R
C14 C 0.21959(14) -0.3376(4) 0.47039(11) 0.0366(6) Uani 1 1 d .
H14A H 0.2310 -0.4230 0.4979 0.055 Uiso 1 1 calc R
H14B H 0.2048 -0.2406 0.4911 0.055 Uiso 1 1 calc R
H14C H 0.2592 -0.3115 0.4472 0.055 Uiso 1 1 calc R

loop_
_atom_site_aniso_label
_atom_site_aniso_U_11
_atom_site_aniso_U_22
_atom_site_aniso_U_33
_atom_site_aniso_U_23
_atom_site_aniso_U_13
_atom_site_aniso_U_12
Fe1 0.01151(12) 0.01195(12) 0.01414(12) -0.00087(10) 0.00069(10) -0.00029(10)
B1 0.0147(10) 0.0154(10) 0.0180(10) 0.0013(8) -0.0010(8) -0.0005(8)
B2 0.0173(10) 0.0154(9) 0.0176(10) 0.0000(8) 0.0005(8) 0.0009(8)
O1 0.0196(7) 0.0318(9) 0.0228(7) 0.0123(7) 0.0044(6) 0.0077(6)
O2 0.0190(7) 0.0282(8) 0.0262(8) 0.0128(7) 0.0031(6) 0.0063(6)
O3 0.0234(8) 0.0213(8) 0.0356(9) 0.0094(7) -0.0122(7) -0.0052(6)
O4 0.0325(9) 0.0174(7) 0.0269(8) 0.0062(6) -0.0108(7) -0.0044(7)
O5 0.0380(9) 0.0173(7) 0.0188(7) 0.0032(6) -0.0010(7) 0.0078(7)
O6 0.0367(9) 0.0186(7) 0.0169(7) 0.0017(6) -0.0024(6) 0.0100(6)
N1 0.0163(8) 0.0224(9) 0.0188(8) 0.0062(7) 0.0020(7) 0.0048(7)
N2 0.0160(8) 0.0219(9) 0.0224(9) 0.0064(7) 0.0020(7) 0.0047(7)
N3 0.0178(8) 0.0190(8) 0.0267(9) 0.0048(7) -0.0069(7) -0.0021(7)
N4 0.0241(9) 0.0155(8) 0.0195(9) 0.0015(7) -0.0035(7) -0.0023(7)
N5 0.0268(9) 0.0154(8) 0.0182(8) 0.0023(7) 0.0007(7) 0.0032(7)
N6 0.0244(8) 0.0173(8) 0.0162(7) -0.0003(7) -0.0022(7) 0.0041(7)
C1 0.0157(9) 0.0202(9) 0.0202(9) 0.0017(8) 0.0044(7) 0.0008(8)
C2 0.0140(9) 0.0201(9) 0.0231(10) 0.0019(8) 0.0034(8) 0.0027(7)
C3 0.0172(9) 0.0190(9) 0.0216(10) -0.0002(8) -0.0009(8) -0.0031(8)
C4 0.0187(9) 0.0144(9) 0.0184(9) -0.0031(7) 0.0023(7) -0.0032(7)
C5 0.0194(10) 0.0143(9) 0.0207(9) -0.0015(7) 0.0018(8) 0.0013(7)
C6 0.0179(9) 0.0183(9) 0.0169(9) -0.0026(7) -0.0007(7) 0.0002(7)
C7 0.0155(9) 0.0202(10) 0.0218(10) 0.0027(8) -0.0031(8) -0.0005(8)
C8 0.0179(9) 0.0171(9) 0.0179(9) 0.0009(7) -0.0007(7) 0.0017(7)
C9 0.0238(11) 0.0225(10) 0.0278(11) 0.0071(9) -0.0018(9) 0.0000(9)
C10 0.0326(13) 0.0225(11) 0.0445(15) 0.0104(11) 0.0037(11) 0.0015(10)
C11 0.0213(10) 0.0183(9) 0.0197(9) 0.0022(8) 0.0013(8) 0.0038(8)
C12 0.0197(10) 0.0275(11) 0.0214(10) 0.0063(9) -0.0008(8) 0.0013(8)
C13 0.0287(12) 0.0288(11) 0.0236(11) 0.0093(9) -0.0002(9) -0.0013(9)
C14 0.0362(14) 0.0441(15) 0.0294(12) 0.0132(12) -0.0108(11) -0.0008(12)

loop_
_atom_type_symbol
_atom_type_description
_atom_type_scat_dispersion_real
_atom_type_scat_dispersion_imag
_atom_type_scat_source
C C 0.0033 0.0016 'International Tables Vol C Tables 4.2.6.8 and 6.1.1.4'
H H 0.0000 0.0000 'International Tables Vol C Tables 4.2.6.8 and 6.1.1.4'
B B 0.0013 0.0007 'International Tables Vol C Tables 4.2.6.8 and 6.1.1.4'
N N 0.0061 0.0033 'International Tables Vol C Tables 4.2.6.8 and 6.1.1.4'
O O 0.0106 0.0060 'International Tables Vol C Tables 4.2.6.8 and 6.1.1.4'
Fe Fe 0.3463 0.8444 'International Tables Vol C Tables 4.2.6.8 and 6.1.1.4'

loop_
_geom_angle_atom_site_label_1
_geom_angle_atom_site_label_2
_geom_angle_atom_site_label_3
_geom_angle
N1 Fe1 N3 85.70(8)
N1 Fe1 N6 142.70(8)
N3 Fe1 N6 124.72(8)
N1 Fe1 N4 124.70(8)
N3 Fe1 N4 78.35(8)
N6 Fe1 N4 85.85(8)
N1 Fe1 N5 84.48(8)
N3 Fe1 N5 85.26(8)
N6 Fe1 N5 78.02(7)
N4 Fe1 N5 144.58(8)
N1 Fe1 N2 78.35(7)
N3 Fe1 N2 144.86(8)
N6 Fe1 N2 84.25(8)
N4 Fe1 N2 85.33(8)
N5 Fe1 N2 123.46(8)
O1 B1 O3 110.44(17)
O1 B1 O5 108.49(17)
O3 B1 O5 108.32(17)
O1 B1 C7 110.36(17)
O3 B1 C7 109.33(17)
O5 B1 C7 109.87(17)
O6 B2 O2 108.90(17)
O6 B2 O4 109.57(17)
O2 B2 O4 108.90(17)
O6 B2 C11 108.92(17)
O2 B2 C11 110.80(17)
O4 B2 C11 109.72(17)
N1 O1 B1 113.48(15)
N2 O2 B2 113.10(15)
N3 O3 B1 113.47(15)
N4 O4 B2 113.22(15)
N5 O5 B1 112.98(15)
N6 O6 B2 113.76(15)
C1 N1 O1 116.34(17)
C1 N1 Fe1 118.18(14)
O1 N1 Fe1 124.86(13)
C2 N2 O2 116.62(17)
C2 N2 Fe1 118.14(14)
O2 N2 Fe1 124.90(13)
C3 N3 O3 116.37(17)
C3 N3 Fe1 118.37(15)
O3 N3 Fe1 124.68(13)
C4 N4 O4 116.66(17)
C4 N4 Fe1 118.07(14)
O4 N4 Fe1 124.85(13)
C5 N5 O5 116.31(17)
C5 N5 Fe1 118.51(14)
O5 N5 Fe1 124.82(13)
C6 N6 O6 116.41(17)
C6 N6 Fe1 118.47(14)
O6 N6 Fe1 124.63(13)
N1 C1 C2 112.58(18)
N2 C2 C1 112.50(18)
N3 C3 C4 112.41(18)
N4 C4 C3 112.57(18)
N5 C5 C6 112.35(18)
N6 C6 C5 112.40(18)
C8 C7 B1 115.77(17)
C9 C8 C7 112.82(17)
C10 C9 C8 113.46(19)
C12 C11 B2 113.75(17)
C13 C12 C11 114.94(18)
C14 C13 C12 113.4(2)

loop_
_geom_bond_atom_site_label_1
_geom_bond_atom_site_label_2
_geom_bond_distance
Fe1 N1 1.9096(17)
Fe1 N3 1.9098(17)
Fe1 N6 1.9113(17)
Fe1 N4 1.9121(18)
Fe1 N5 1.9170(18)
Fe1 N2 1.9219(18)
B1 O1 1.489(3)
B1 O3 1.492(3)
B1 O5 1.508(3)
B1 C7 1.581(3)
B2 O6 1.491(3)
B2 O2 1.499(3)
B2 O4 1.502(3)
B2 C11 1.582(3)
O1 N1 1.364(2)
O2 N2 1.367(2)
O3 N3 1.366(2)
O4 N4 1.368(2)
O5 N5 1.368(2)
O6 N6 1.363(2)
N1 C1 1.306(3)
N2 C2 1.300(3)
N3 C3 1.300(3)
N4 C4 1.304(3)
N5 C5 1.296(3)
N6 C6 1.300(3)
C1 C2 1.419(3)
C3 C4 1.416(3)
C5 C6 1.419(3)
C7 C8 1.531(3)
C8 C9 1.523(3)
C9 C10 1.522(3)
C11 C12 1.530(3)
C12 C13 1.527(3)
C13 C14 1.512(3)

loop_
_geom_torsion_atom_site_label_1
_geom_torsion_atom_site_label_2
_geom_torsion_atom_site_label_3
_geom_torsion_atom_site_label_4
_geom_torsion
O3 B1 O1 N1 -62.8(2)
O5 B1 O1 N1 55.8(2)
C7 B1 O1 N1 176.21(17)
O6 B2 O2 N2 -62.5(2)
O4 B2 O2 N2 56.9(2)
C11 B2 O2 N2 177.72(17)
O1 B1 O3 N3 53.7(2)
O5 B1 O3 N3 -65.0(2)
C7 B1 O3 N3 175.28(17)
O6 B2 O4 N4 55.2(2)
O2 B2 O4 N4 -63.8(2)
C11 B2 O4 N4 174.74(17)
O1 B1 O5 N5 -63.6(2)
O3 B1 O5 N5 56.3(2)
C7 B1 O5 N5 175.66(16)
O2 B2 O6 N6 55.5(2)
O4 B2 O6 N6 -63.5(2)
C11 B2 O6 N6 176.48(17)
B1 O1 N1 C1 -162.82(19)
B1 O1 N1 Fe1 7.9(2)
N3 Fe1 N1 C1 -151.98(18)
N6 Fe1 N1 C1 60.5(2)
N4 Fe1 N1 C1 -79.34(19)
N5 Fe1 N1 C1 122.38(18)
N2 Fe1 N1 C1 -3.45(17)
N3 Fe1 N1 O1 37.45(17)
N6 Fe1 N1 O1 -110.10(18)
N4 Fe1 N1 O1 110.09(17)
N5 Fe1 N1 O1 -48.19(17)
N2 Fe1 N1 O1 -174.02(18)
B2 O2 N2 C2 -167.75(19)
B2 O2 N2 Fe1 5.4(2)
N1 Fe1 N2 C2 0.35(17)
N3 Fe1 N2 C2 65.1(2)
N6 Fe1 N2 C2 -146.49(18)
N4 Fe1 N2 C2 127.23(18)
N5 Fe1 N2 C2 -74.94(19)
N1 Fe1 N2 O2 -172.67(18)
N3 Fe1 N2 O2 -107.89(19)
N6 Fe1 N2 O2 40.49(17)
N4 Fe1 N2 O2 -45.79(17)
N5 Fe1 N2 O2 112.04(17)
B1 O3 N3 C3 -162.19(19)
B1 O3 N3 Fe1 8.9(3)
N1 Fe1 N3 C3 123.96(18)
N6 Fe1 N3 C3 -79.34(19)
N4 Fe1 N3 C3 -2.80(17)
N5 Fe1 N3 C3 -151.23(18)
N2 Fe1 N3 C3 61.3(2)
N1 Fe1 N3 O3 -46.96(18)
N6 Fe1 N3 O3 109.74(17)
N4 Fe1 N3 O3 -173.72(19)
N5 Fe1 N3 O3 37.84(17)
N2 Fe1 N3 O3 -109.65(19)
B2 O4 N4 C4 -165.54(18)
B2 O4 N4 Fe1 6.9(2)
N1 Fe1 N4 C4 -76.69(18)
N3 Fe1 N4 C4 -0.34(16)
N6 Fe1 N4 C4 126.39(17)
N5 Fe1 N4 C4 63.8(2)
N2 Fe1 N4 C4 -149.05(17)
N1 Fe1 N4 O4 110.99(17)
N3 Fe1 N4 O4 -172.66(18)
N6 Fe1 N4 O4 -45.93(17)
N5 Fe1 N4 O4 -108.47(19)
N2 Fe1 N4 O4 38.63(17)
B1 O5 N5 C5 -166.11(19)
B1 O5 N5 Fe1 6.8(2)
N1 Fe1 N5 C5 -147.78(18)
N3 Fe1 N5 C5 126.10(18)
N6 Fe1 N5 C5 -0.90(17)
N4 Fe1 N5 C5 63.9(2)
N2 Fe1 N5 C5 -75.66(19)
N1 Fe1 N5 O5 39.48(17)
N3 Fe1 N5 O5 -46.64(17)
N6 Fe1 N5 O5 -173.65(18)
N4 Fe1 N5 O5 -108.86(18)
N2 Fe1 N5 O5 111.60(17)
B2 O6 N6 C6 -163.78(18)
B2 O6 N6 Fe1 8.1(2)
N1 Fe1 N6 C6 61.3(2)
N3 Fe1 N6 C6 -78.05(19)
N4 Fe1 N6 C6 -150.79(17)
N5 Fe1 N6 C6 -2.51(16)
N2 Fe1 N6 C6 123.49(17)
N1 Fe1 N6 O6 -110.34(18)
N3 Fe1 N6 O6 110.27(17)
N4 Fe1 N6 O6 37.53(17)
N5 Fe1 N6 O6 -174.19(18)
N2 Fe1 N6 O6 -48.19(17)
O1 N1 C1 C2 177.01(18)
Fe1 N1 C1 C2 5.6(3)
O2 N2 C2 C1 176.03(18)
Fe1 N2 C2 C1 2.4(3)
N1 C1 C2 N2 -5.1(3)
O3 N3 C3 C4 176.77(18)
Fe1 N3 C3 C4 5.1(3)
O4 N4 C4 C3 175.98(18)
Fe1 N4 C4 C3 3.0(2)
N3 C3 C4 N4 -5.1(3)
O5 N5 C5 C6 177.08(18)
Fe1 N5 C5 C6 3.7(2)
O6 N6 C6 C5 177.44(17)
Fe1 N6 C6 C5 5.1(2)
N5 C5 C6 N6 -5.5(3)
O1 B1 C7 C8 -57.8(2)
O3 B1 C7 C8 -179.47(17)
O5 B1 C7 C8 61.8(2)
B1 C7 C8 C9 -172.47(18)
C7 C8 C9 C10 173.9(2)
O6 B2 C11 C12 48.5(2)
O2 B2 C11 C12 168.24(18)
O4 B2 C11 C12 -71.5(2)
B2 C11 C12 C13 178.90(19)
C11 C12 C13 C14 65.4(3)
